data_7109483
loop_
_publ_author_name
'Aaron C. Sather'
'Orion B. Berryman'
'Curtis E. Moore'
'Julius Rebek'

_publ_section_title
;
 Uranyl ion coordination with rigid aromatic carboxylates and structural
 characterization of their complexes
;
_journal_name_full Chem.Commun.
_journal_page_first 6379
_journal_paper_doi 10.1039/c3cc43358g
_journal_volume 49
_journal_year 2013
_chemical_formula_moiety 'C72 H57 O8 U, C6 H16 N, 4(C H4 O)'
_chemical_formula_sum 'C82 H89 N O12 U'
_chemical_formula_weight 1518.57
_chemical_name_systematic
;
 ?
;
_space_group_crystal_system monoclinic
_space_group_IT_number 14
_space_group_name_Hall '-P 2yn'
_space_group_name_H-M_alt 'P 1 21/n 1'
_symmetry_space_group_name_Hall '-P 2yn'
_symmetry_space_group_name_H-M 'P 1 21/n 1'
_atom_sites_solution_hydrogens geom
_atom_sites_solution_primary direct
_atom_sites_solution_secondary difmap
_audit_creation_date 2013-05-23
_audit_creation_method
;
  Olex2 1.2-beta
  (compiled Apr 23 2013 17:59:47, GUI svn.r4466)
;
_cell_angle_alpha 90
_cell_angle_beta 93.484(3)
_cell_angle_gamma 90
_cell_formula_units_Z 4
_cell_length_a 14.2622(12)
_cell_length_b 18.6958(15)
_cell_length_c 26.384(2)
_cell_measurement_reflns_used 9903
_cell_measurement_temperature 100
_cell_measurement_theta_max 66.810
_cell_measurement_theta_min 5.960
_cell_volume 7022.1(10)
_computing_cell_refinement 'SAINT v7.68A (Bruker, 2009)'
_computing_data_collection 'Bruker APEX2 v2011.4-0 (Bruker, 2011)'
_computing_data_reduction 'SAINT v7.68A (Bruker, 2009)'
_computing_molecular_graphics
;
O. V. Dolomanov, L. J. Bourhis, R. J. Gildea, J. A. K. Howard and H. Puschmann,
OLEX2: a complete structure solution, refinement and analysis program.
J. Appl. Cryst. (2009). 42, 339-341.
;
_computing_publication_material
;
O. V. Dolomanov, L. J. Bourhis, R. J. Gildea, J. A. K. Howard and H. Puschmann,
OLEX2: a complete structure solution, refinement and analysis program.
J. Appl. Cryst. (2009). 42, 339-341.
;
_computing_structure_refinement
;
SHELXL-2012, G.M. Sheldrick, Acta Cryst.
(2008). A64, 112-122
;
_computing_structure_solution 'Bruker APEX2 v2011.4-0 (Bruker, 2011)'
_diffrn_ambient_temperature 100.0
_diffrn_detector 'Bruker APEX-II CCD'
_diffrn_detector_area_resol_mean 7.9
_diffrn_detector_type 'CCD Area Detector'
_diffrn_measured_fraction_theta_full 0.967
_diffrn_measured_fraction_theta_max 0.985
_diffrn_measurement_device 'Kappa Four-Circle Diffractometer'
_diffrn_measurement_device_type 'Bruker APEX-II CCD'
_diffrn_measurement_method '\f and \w scans'
_diffrn_radiation_monochromator 'Double Bounce Multilayer Mirror'
_diffrn_radiation_probe x-ray
_diffrn_radiation_type CuK\a
_diffrn_radiation_wavelength 1.54178
_diffrn_radiation_xray_symbol K-L~3~
_diffrn_reflns_av_R_equivalents 0.0302
_diffrn_reflns_av_unetI/netI 0.0223
_diffrn_reflns_Laue_measured_fraction_full 0.967
_diffrn_reflns_Laue_measured_fraction_max 0.985
_diffrn_reflns_limit_h_max 16
_diffrn_reflns_limit_h_min -15
_diffrn_reflns_limit_k_max 15
_diffrn_reflns_limit_k_min -22
_diffrn_reflns_limit_l_max 31
_diffrn_reflns_limit_l_min -31
_diffrn_reflns_number 56112
_diffrn_reflns_point_group_measured_fraction_full 0.967
_diffrn_reflns_point_group_measured_fraction_max 0.985
_diffrn_reflns_theta_full 68.000
_diffrn_reflns_theta_max 67.167
_diffrn_reflns_theta_min 2.899
_diffrn_source 'Micro Focus Sealed Tube'
_diffrn_source_type 'Bruker/Incotec Imus'
_diffrn_standards_number 0
_exptl_absorpt_coefficient_mu 7.021
_exptl_absorpt_correction_T_max 0.7529
_exptl_absorpt_correction_T_min 0.4520
_exptl_absorpt_correction_type multi-scan
_exptl_absorpt_process_details
;
SADABS-2008/1 (Bruker,2008) was used for absorption correction.
wR2(int) was 0.1230 before and 0.0409 after correction.
The Ratio of minimum to maximum transmission is 0.6003.
The \l/2 correction factor is 0.0015.
;
_exptl_crystal_colour Colorless
_exptl_crystal_colour_primary Colorless
_exptl_crystal_density_diffrn 1.436
_exptl_crystal_description Rod
_exptl_crystal_F_000 3104
_exptl_crystal_size_max 0.3
_exptl_crystal_size_mid 0.05
_exptl_crystal_size_min 0.05
_refine_diff_density_max 0.848
_refine_diff_density_min -0.825
_refine_diff_density_rms 0.071
_refine_ls_extinction_method none
_refine_ls_goodness_of_fit_ref 1.062
_refine_ls_hydrogen_treatment constr
_refine_ls_matrix_type full
_refine_ls_number_parameters 900
_refine_ls_number_reflns 12372
_refine_ls_number_restraints 1
_refine_ls_restrained_S_all 1.062
_refine_ls_R_factor_all 0.0246
_refine_ls_R_factor_gt 0.0228
_refine_ls_shift/su_max 0.001
_refine_ls_shift/su_mean 0.000
_refine_ls_structure_factor_coef Fsqd
_refine_ls_weighting_details 'w=1/[\s^2^(Fo^2^)+(0.0283P)^2^+7.4709P] where P=(Fo^2^+2Fc^2^)/3'
_refine_ls_weighting_scheme calc
_refine_ls_wR_factor_gt 0.0559
_refine_ls_wR_factor_ref 0.0568
_reflns_Friedel_coverage 0.000
_reflns_number_gt 11660
_reflns_number_total 12372
_reflns_threshold_expression 'I > 2\s(I)'
_cod_data_source_file c3cc43358g.txt
_cod_data_source_block final_04
_cod_depositor_comments
;
The following automatic conversions were performed:

'_diffrn_radiation_probe' value 'X-ray' changed to 'x-ray' according
to the built-in table from CIF Core dictionary named 'cif_core.dic'
version 2.4.1 from 2010-06-29.

Automatic conversion script
Id: cif_fix_values 1891 2012-01-12 08:04:46Z andrius 
;
_cod_original_cell_volume 7022.2(10)
_cod_database_code 7109483
_olex2_refinement_description
;
1. Fixed Uiso
 At 1.2 times of:
  All C(H) groups, All C(H,H) groups, All N(H) groups
 At 1.5 times of:
  All C(H,H,H) groups, All C(H,H,H,H,H,H) groups, All O(H) groups
2. Restrained distances
 N1B-C75B
 1.5 with sigma of 0.02
3. Uiso/Uaniso restraints and constraints
Uanis(O4S) = Uanis(O4SB)
Uanis(C73B) = Uanis(C73)
Uanis(N1B) = Uanis(N1)
Uanis(C77) = Uanis(C77B)
Uanis(C75B) = Uanis(C75)
Uanis(C76) = Uanis(C76B)
4. Others
 Sof(H4SD)=Sof(H4SE)=Sof(H4SF)=Sof(O4SB)=Sof(H4SG)=1-FVAR(1)
 Sof(H4SA)=Sof(H4SB)=Sof(H4SC)=Sof(O4S)=Sof(H4S)=FVAR(1)
 Sof(H74D)=Sof(H74E)=Sof(H74F)=Sof(H78D)=Sof(H78E)=Sof(H78F)=Sof(N1B)=Sof(H1B)=
 Sof(C75B)=Sof(H75C)=Sof(H75D)=Sof(C76B)=Sof(H76D)=Sof(H76E)=Sof(H76F)=
 Sof(C77B)=Sof(H77C)=Sof(H77D)=Sof(C73B)=Sof(H73C)=Sof(H73D)=1-FVAR(2)
 Sof(N1)=Sof(H1)=Sof(H74A)=Sof(H74B)=Sof(H74C)=Sof(C73)=Sof(H73A)=Sof(H73B)=
 Sof(C75)=Sof(H75A)=Sof(H75B)=Sof(C76)=Sof(H76A)=Sof(H76B)=Sof(H76C)=Sof(H78A)=
 Sof(H78B)=Sof(H78C)=Sof(C77)=Sof(H77A)=Sof(H77B)=FVAR(2)
5.a Ternary CH refined with riding coordinates:
 N1(H1), N1B(H1B)
5.b Secondary CH2 refined with riding coordinates:
 C12(H12A,H12B), C16(H16A,H16B), C38(H38A,H38B), C59(H59A,H59B), C61(H61A,
 H61B), C63(H63A,H63B), C73(H73A,H73B), C75(H75A,H75B), C77(H77A,H77B),
 C75B(H75C,H75D), C77B(H77C,H77D), C73B(H73C,H73D)
5.c Me refined with riding coordinates:
 C4S(H4SA,H4SB,H4SC), C4S(H4SD,H4SE,H4SF)
5.d Aromatic/amide H refined with riding coordinates:
 C4(H4), C5(H5), C6(H6), C9(H9), C10(H10), C18(H18), C19(H19), C21(H21),
 C22(H22), C27(H27), C28(H28), C29(H29), C30(H30), C31(H31), C32(H32), C33(H33),
  C34(H34), C40(H40), C41(H41), C43(H43), C44(H44), C46(H46), C47(H47),
 C48(H48), C53(H53), C54(H54), C55(H55), C56(H56), C57(H57), C65(H65), C66(H66),
  C68(H68), C69(H69), C70(H70), C71(H71), C72(H72)
5.e Idealised Me refined as rotating group:
 C60(H60A,H60B,H60C), C62(H62A,H62B,H62C), C64(H64A,H64B,H64C), C3S(H3SA,H3SB,
 H3SC), C74(H74A,H74B,H74C), C74(H74D,H74E,H74F), C76(H76A,H76B,H76C), C78(H78A,
 H78B,H78C), C78(H78D,H78E,H78F), C2S(H2SA,H2SB,H2SC), C1S(H1SA,H1SB,H1SC),
 C76B(H76D,H76E,H76F)
5.f Idealised tetrahedral OH refined as rotating group:
 O3S(H3S), O2S(H2S), O1S(H1S), O4S(H4S), O4SB(H4SG)
;
_shelx_estimated_absorpt_t_max 0.720
_shelx_estimated_absorpt_t_min 0.227
_shelx_space_group_comment
;
The symmetry employed for this shelxl refinement is uniquely defined
by the following loop, which should always be used as a source of
symmetry information in preference to the above space-group names.
They are only intended as comments.
;
_shelxl_version_number 2013-3

loop_
_space_group_symop_operation_xyz
'x, y, z'
'-x+1/2, y+1/2, -z+1/2'
'-x, -y, -z'
'x-1/2, -y-1/2, z-1/2'

loop_
_atom_site_label
_atom_site_type_symbol
_atom_site_fract_x
_atom_site_fract_y
_atom_site_fract_z
_atom_site_U_iso_or_equiv
_atom_site_adp_type
_atom_site_occupancy
_atom_site_site_symmetry_order
_atom_site_calc_flag
_atom_site_refinement_flags_posn
_atom_site_refinement_flags_adp
_atom_site_refinement_flags_occupancy
_atom_site_disorder_assembly
_atom_site_disorder_group
U1 U 0.10294(2) 0.19234(2) 0.20221(2) 0.01418(4) Uani 1 1 d . . . . .
O2 O 0.12819(13) 0.15824(10) 0.14157(7) 0.0210(4) Uani 1 1 d . . . . .
O3 O 0.07081(12) 0.06627(9) 0.22966(7) 0.0201(4) Uani 1 1 d . . . . .
O6 O 0.10540(13) 0.31817(10) 0.16892(7) 0.0196(4) Uani 1 1 d . . . . .
O5 O -0.02960(12) 0.26270(9) 0.16673(7) 0.0188(4) Uani 1 1 d . . . . .
O8 O 0.24381(12) 0.13517(9) 0.24428(7) 0.0181(4) Uani 1 1 d . . . . .
O7 O 0.26359(12) 0.24144(9) 0.21101(6) 0.0170(4) Uani 1 1 d . . . . .
O4 O -0.04829(12) 0.12637(9) 0.19608(7) 0.0189(4) Uani 1 1 d . . . . .
O1 O 0.07766(12) 0.22606(10) 0.26310(7) 0.0191(4) Uani 1 1 d . . . . .
O3S O 0.26274(18) -0.05661(12) 0.48992(9) 0.0415(6) Uani 1 1 d . . . . .
H3S H 0.2694 -0.0813 0.4638 0.062 Uiso 1 1 calc R U . . .
O2S O 0.23598(15) 0.35579(11) 0.09551(8) 0.0318(5) Uani 1 1 d . . . . .
H2S H 0.1918 0.3515 0.1149 0.048 Uiso 1 1 calc R U . . .
O1S O -0.28665(17) 0.26748(13) 0.09635(9) 0.0410(6) Uani 1 1 d . . . . .
H1S H -0.2648 0.2291 0.1086 0.062 Uiso 1 1 calc R U . . .
N1 N 0.2049(2) -0.02304(16) 0.28419(12) 0.0270(7) Uani 0.829(3) 1 d . . P A 1
H1 H 0.1616 0.0087 0.2631 0.032 Uiso 0.829(3) 1 calc R U P A 1
C1 C -0.01519(18) 0.06862(14) 0.21498(9) 0.0168(5) Uani 1 1 d . . . . .
C2 C -0.07676(17) 0.00393(14) 0.21836(10) 0.0179(5) Uani 1 1 d . . . . .
C3 C -0.06910(18) -0.05060(14) 0.18206(10) 0.0194(5) Uani 1 1 d . . . . .
C4 C -0.12325(19) -0.11241(15) 0.18632(11) 0.0227(6) Uani 1 1 d . . . . .
H4 H -0.1167 -0.1506 0.1630 0.027 Uiso 1 1 calc R U . . .
C5 C -0.1862(2) -0.11891(15) 0.22388(11) 0.0257(6) Uani 1 1 d . . . . .
H5 H -0.2239 -0.1606 0.2256 0.031 Uiso 1 1 calc R U . . .
C6 C -0.19396(19) -0.06462(15) 0.25881(10) 0.0232(6) Uani 1 1 d . . . . .
H6 H -0.2381 -0.0692 0.2842 0.028 Uiso 1 1 calc R U . . .
C7 C -0.13852(18) -0.00308(14) 0.25783(10) 0.0198(5) Uani 1 1 d . . . . .
C8 C -0.14329(18) 0.04815(15) 0.30108(10) 0.0200(5) Uani 1 1 d . . . . .
C9 C -0.15056(19) 0.12230(15) 0.29644(11) 0.0224(6) Uani 1 1 d . . . . .
H9 H -0.1524 0.1437 0.2637 0.027 Uiso 1 1 calc R U . . .
C10 C -0.15521(19) 0.16527(15) 0.33931(11) 0.0228(6) Uani 1 1 d . . . . .
H10 H -0.1585 0.2157 0.3353 0.027 Uiso 1 1 calc R U . . .
C11 C -0.15520(18) 0.13623(15) 0.38801(10) 0.0216(6) Uani 1 1 d . . . . .
C12 C -0.1584(2) 0.18247(15) 0.43530(11) 0.0230(6) Uani 1 1 d . . . . .
H12A H -0.1484 0.1519 0.4658 0.028 Uiso 1 1 calc R U . . .
H12B H -0.2215 0.2044 0.4362 0.028 Uiso 1 1 calc R U . . .
C13 C -0.08458(18) 0.24147(14) 0.43710(10) 0.0192(5) Uani 1 1 d . . . . .
C14 C -0.10731(19) 0.31085(14) 0.42024(10) 0.0200(6) Uani 1 1 d . . . . .
C15 C -0.03609(19) 0.36313(14) 0.41910(9) 0.0194(5) Uani 1 1 d . . . . .
C16 C -0.05755(19) 0.43509(14) 0.39393(10) 0.0211(6) Uani 1 1 d . . . . .
H16A H -0.0130 0.4712 0.4086 0.025 Uiso 1 1 calc R U . . .
H16B H -0.1217 0.4501 0.4016 0.025 Uiso 1 1 calc R U . . .
C17 C -0.05071(18) 0.43329(14) 0.33625(10) 0.0198(5) Uani 1 1 d . . . . .
C18 C -0.05837(19) 0.37035(15) 0.30786(10) 0.0219(6) Uani 1 1 d . . . . .
H18 H -0.0618 0.3258 0.3250 0.026 Uiso 1 1 calc R U . . .
C19 C -0.06117(18) 0.37125(14) 0.25541(10) 0.0201(5) Uani 1 1 d . . . . .
H19 H -0.0693 0.3275 0.2373 0.024 Uiso 1 1 calc R U . . .
C20 C -0.05235(18) 0.43496(14) 0.22837(10) 0.0194(5) Uani 1 1 d . . . . .
C21 C -0.03921(19) 0.49748(14) 0.25708(10) 0.0218(6) Uani 1 1 d . . . . .
H21 H -0.0296 0.5415 0.2402 0.026 Uiso 1 1 calc R U . . .
C22 C -0.03990(19) 0.49666(15) 0.30961(11) 0.0225(6) Uani 1 1 d . . . . .
H22 H -0.0328 0.5404 0.3278 0.027 Uiso 1 1 calc R U . . .
C23 C -0.06100(18) 0.43917(14) 0.17145(10) 0.0199(5) Uani 1 1 d . . . . .
C24 C -0.03148(17) 0.38518(14) 0.13908(10) 0.0177(5) Uani 1 1 d . . . . .
C25 C -0.04372(18) 0.39230(15) 0.08584(10) 0.0217(6) Uani 1 1 d . . . . .
C26 C -0.01605(19) 0.33482(15) 0.05032(10) 0.0230(6) Uani 1 1 d . . . . .
C27 C -0.0538(2) 0.26616(16) 0.05256(11) 0.0284(6) Uani 1 1 d . . . . .
H27 H -0.0967 0.2551 0.0776 0.034 Uiso 1 1 calc R U . . .
C28 C -0.0292(2) 0.21404(18) 0.01846(12) 0.0372(8) Uani 1 1 d . . . . .
H28 H -0.0547 0.1672 0.0204 0.045 Uiso 1 1 calc R U . . .
C29 C 0.0327(2) 0.2302(2) -0.01841(13) 0.0443(9) Uani 1 1 d . . . . .
H29 H 0.0497 0.1944 -0.0417 0.053 Uiso 1 1 calc R U . . .
C30 C 0.0699(2) 0.2986(2) -0.02129(12) 0.0400(9) Uani 1 1 d . . . . .
H30 H 0.1124 0.3096 -0.0465 0.048 Uiso 1 1 calc R U . . .
C31 C 0.0447(2) 0.35082(18) 0.01281(11) 0.0294(7) Uani 1 1 d . . . . .
H31 H 0.0693 0.3978 0.0104 0.035 Uiso 1 1 calc R U . . .
C32 C -0.0832(2) 0.45531(16) 0.06562(11) 0.0256(6) Uani 1 1 d . . . . .
H32 H -0.0893 0.4617 0.0299 0.031 Uiso 1 1 calc R U . . .
C33 C -0.1135(2) 0.50852(16) 0.09737(11) 0.0281(6) Uani 1 1 d . . . . .
H33 H -0.1413 0.5508 0.0833 0.034 Uiso 1 1 calc R U . . .
C34 C -0.1035(2) 0.50026(15) 0.14938(11) 0.0248(6) Uani 1 1 d . . . . .
H34 H -0.1258 0.5367 0.1707 0.030 Uiso 1 1 calc R U . . .
C35 C 0.01670(18) 0.31905(14) 0.15915(9) 0.0167(5) Uani 1 1 d . . . . .
C36 C 0.05610(18) 0.34644(14) 0.43676(9) 0.0185(5) Uani 1 1 d . . . . .
C37 C 0.07802(18) 0.27678(15) 0.45375(9) 0.0183(5) Uani 1 1 d . . . . .
C38 C 0.17896(18) 0.25717(15) 0.46953(10) 0.0204(5) Uani 1 1 d . . . . .
H38A H 0.1790 0.2178 0.4947 0.024 Uiso 1 1 calc R U . . .
H38B H 0.2102 0.2990 0.4863 0.024 Uiso 1 1 calc R U . . .
C39 C 0.23519(18) 0.23394(14) 0.42498(10) 0.0180(5) Uani 1 1 d . . . . .
C40 C 0.21492(18) 0.25981(14) 0.37592(10) 0.0190(5) Uani 1 1 d . . . . .
H40 H 0.1596 0.2873 0.3688 0.023 Uiso 1 1 calc R U . . .
C41 C 0.27431(18) 0.24597(14) 0.33734(10) 0.0182(5) Uani 1 1 d . . . . .
H41 H 0.2603 0.2658 0.3046 0.022 Uiso 1 1 calc R U . . .
C42 C 0.35391(18) 0.20358(14) 0.34566(10) 0.0179(5) Uani 1 1 d . . . . .
C43 C 0.37121(18) 0.17355(15) 0.39414(10) 0.0202(5) Uani 1 1 d . . . . .
H43 H 0.4231 0.1422 0.4004 0.024 Uiso 1 1 calc R U . . .
C44 C 0.31301(19) 0.18934(14) 0.43298(10) 0.0203(6) Uani 1 1 d . . . . .
H44 H 0.3265 0.1693 0.4657 0.024 Uiso 1 1 calc R U . . .
C45 C 0.42383(19) 0.19429(13) 0.30627(10) 0.0176(5) Uani 1 1 d . . . . .
C46 C 0.5193(2) 0.19638(14) 0.32199(11) 0.0214(6) Uani 1 1 d . . . . .
H46 H 0.5373 0.2012 0.3571 0.026 Uiso 1 1 calc R U . . .
C47 C 0.58796(19) 0.19150(14) 0.28715(11) 0.0223(6) Uani 1 1 d . . . . .
H47 H 0.6525 0.1931 0.2984 0.027 Uiso 1 1 calc R U . . .
C48 C 0.56266(19) 0.18425(14) 0.23594(11) 0.0207(6) Uani 1 1 d . . . . .
H48 H 0.6102 0.1810 0.2124 0.025 Uiso 1 1 calc R U . . .
C49 C 0.46845(19) 0.18160(13) 0.21836(10) 0.0177(5) Uani 1 1 d . . . . .
C50 C 0.39860(18) 0.18713(13) 0.25387(10) 0.0166(5) Uani 1 1 d . . . . .
C51 C 0.29675(19) 0.18791(13) 0.23541(9) 0.0161(5) Uani 1 1 d . . . . .
C52 C 0.44599(19) 0.16868(14) 0.16307(10) 0.0194(5) Uani 1 1 d . . . . .
C53 C 0.37418(19) 0.12287(14) 0.14564(10) 0.0209(5) Uani 1 1 d . . . . .
H53 H 0.3347 0.1020 0.1693 0.025 Uiso 1 1 calc R U . . .
C54 C 0.3591(2) 0.10701(16) 0.09418(11) 0.0281(6) Uani 1 1 d . . . . .
H54 H 0.3087 0.0766 0.0828 0.034 Uiso 1 1 calc R U . . .
C55 C 0.4181(2) 0.13598(18) 0.05961(11) 0.0324(7) Uani 1 1 d . . . . .
H55 H 0.4094 0.1245 0.0246 0.039 Uiso 1 1 calc R U . . .
C56 C 0.4896(2) 0.18147(17) 0.07637(11) 0.0308(7) Uani 1 1 d . . . . .
H56 H 0.5299 0.2013 0.0527 0.037 Uiso 1 1 calc R U . . .
C57 C 0.5033(2) 0.19855(15) 0.12743(11) 0.0249(6) Uani 1 1 d . . . . .
H57 H 0.5520 0.2308 0.1383 0.030 Uiso 1 1 calc R U . . .
C58 C 0.00839(19) 0.22390(14) 0.45295(10) 0.0195(5) Uani 1 1 d . . . . .
C59 C 0.0338(2) 0.14807(15) 0.46897(10) 0.0237(6) Uani 1 1 d . . . . .
H59A H 0.0992 0.1382 0.4604 0.028 Uiso 1 1 calc R U . . .
H59B H -0.0078 0.1144 0.4493 0.028 Uiso 1 1 calc R U . . .
C60 C 0.0252(2) 0.13390(17) 0.52613(11) 0.0310(7) Uani 1 1 d . . . . .
H60A H 0.0697 0.1644 0.5459 0.047 Uiso 1 1 calc R U . . .
H60B H 0.0393 0.0836 0.5336 0.047 Uiso 1 1 calc R U . . .
H60C H -0.0389 0.1447 0.5352 0.047 Uiso 1 1 calc R U . . .
C61 C 0.13135(19) 0.40408(15) 0.43825(10) 0.0218(6) Uani 1 1 d . . . . .
H61A H 0.1182 0.4378 0.4098 0.026 Uiso 1 1 calc R U . . .
H61B H 0.1933 0.3817 0.4338 0.026 Uiso 1 1 calc R U . . .
C62 C 0.1349(2) 0.44530(16) 0.48860(11) 0.0270(6) Uani 1 1 d . . . . .
H62A H 0.0743 0.4687 0.4925 0.040 Uiso 1 1 calc R U . . .
H62B H 0.1846 0.4815 0.4886 0.040 Uiso 1 1 calc R U . . .
H62C H 0.1481 0.4120 0.5168 0.040 Uiso 1 1 calc R U . . .
C63 C -0.20742(19) 0.33171(15) 0.40345(11) 0.0238(6) Uani 1 1 d . . . . .
H63A H -0.2423 0.2884 0.3918 0.029 Uiso 1 1 calc R U . . .
H63B H -0.2062 0.3650 0.3743 0.029 Uiso 1 1 calc R U . . .
C64 C -0.2596(2) 0.36751(16) 0.44613(11) 0.0277(6) Uani 1 1 d . . . . .
H64A H -0.2639 0.3339 0.4744 0.041 Uiso 1 1 calc R U . . .
H64B H -0.3229 0.3811 0.4332 0.041 Uiso 1 1 calc R U . . .
H64C H -0.2251 0.4103 0.4580 0.041 Uiso 1 1 calc R U . . .
C65 C -0.1495(2) 0.06208(15) 0.39230(11) 0.0256(6) Uani 1 1 d . . . . .
H65 H -0.1501 0.0406 0.4249 0.031 Uiso 1 1 calc R U . . .
C66 C -0.1428(2) 0.01901(15) 0.34998(11) 0.0247(6) Uani 1 1 d . . . . .
H66 H -0.1379 -0.0313 0.3542 0.030 Uiso 1 1 calc R U . . .
C67 C -0.00531(18) -0.04613(15) 0.13963(10) 0.0203(5) Uani 1 1 d . . . . .
C68 C -0.0023(2) 0.01389(15) 0.10792(11) 0.0245(6) Uani 1 1 d . . . . .
H68 H -0.0400 0.0545 0.1142 0.029 Uiso 1 1 calc R U . . .
C69 C 0.0552(2) 0.01440(16) 0.06738(11) 0.0290(6) Uani 1 1 d . . . . .
H69 H 0.0577 0.0556 0.0464 0.035 Uiso 1 1 calc R U . . .
C70 C 0.1089(2) -0.04467(17) 0.05737(12) 0.0307(7) Uani 1 1 d . . . . .
H70 H 0.1475 -0.0442 0.0293 0.037 Uiso 1 1 calc R U . . .
C71 C 0.1069(2) -0.10442(17) 0.08801(11) 0.0289(6) Uani 1 1 d . . . . .
H71 H 0.1440 -0.1450 0.0810 0.035 Uiso 1 1 calc R U . . .
C72 C 0.05037(19) -0.10498(15) 0.12908(11) 0.0243(6) Uani 1 1 d . . . . .
H72 H 0.0496 -0.1460 0.1503 0.029 Uiso 1 1 calc R U . . .
C4S C -0.2624(2) 0.0812(2) 0.13536(15) 0.0438(9) Uani 1 1 d . . . . .
H4SA H -0.2666 0.0811 0.0981 0.066 Uiso 0.664(7) 1 calc R U P B 2
H4SB H -0.3243 0.0710 0.1478 0.066 Uiso 0.664(7) 1 calc R U P B 2
H4SC H -0.2176 0.0446 0.1478 0.066 Uiso 0.664(7) 1 calc R U P B 2
H4SD H -0.2834 0.0621 0.1020 0.066 Uiso 0.336(7) 1 calc R U P B 3
H4SE H -0.3172 0.0945 0.1540 0.066 Uiso 0.336(7) 1 calc R U P B 3
H4SF H -0.2258 0.0448 0.1545 0.066 Uiso 0.336(7) 1 calc R U P B 3
C3S C 0.2143(3) 0.00673(18) 0.47642(13) 0.0399(8) Uani 1 1 d . . . . .
H3SA H 0.2473 0.0319 0.4502 0.060 Uiso 1 1 calc R U . . .
H3SB H 0.2114 0.0374 0.5064 0.060 Uiso 1 1 calc R U . . .
H3SC H 0.1504 -0.0050 0.4633 0.060 Uiso 1 1 calc R U . . .
C74 C 0.0699(3) -0.1032(2) 0.31562(16) 0.0552(11) Uani 1 1 d . . . . .
H74A H 0.0857 -0.0965 0.3520 0.083 Uiso 0.829(3) 1 calc R U P A 1
H74B H 0.0426 -0.1509 0.3099 0.083 Uiso 0.829(3) 1 calc R U P A 1
H74C H 0.0243 -0.0668 0.3037 0.083 Uiso 0.829(3) 1 calc R U P A 1
H74D H 0.1137 -0.0978 0.3455 0.083 Uiso 0.171(3) 1 calc R U P A 2
H74E H 0.0307 -0.1456 0.3198 0.083 Uiso 0.171(3) 1 calc R U P A 2
H74F H 0.0298 -0.0607 0.3120 0.083 Uiso 0.171(3) 1 calc R U P A 2
C73 C 0.1586(3) -0.0963(2) 0.28654(17) 0.0351(9) Uani 0.829(3) 1 d . . P A 1
H73A H 0.2057 -0.1301 0.3018 0.042 Uiso 0.829(3) 1 calc R U P A 1
H73B H 0.1432 -0.1123 0.2512 0.042 Uiso 0.829(3) 1 calc R U P A 1
C75 C 0.2225(3) 0.0123(2) 0.33547(15) 0.0335(9) Uani 0.829(3) 1 d . . P A 1
H75A H 0.2830 0.0384 0.3360 0.040 Uiso 0.829(3) 1 calc R U P A 1
H75B H 0.2280 -0.0250 0.3621 0.040 Uiso 0.829(3) 1 calc R U P A 1
C76 C 0.1447(3) 0.0645(2) 0.34784(14) 0.0338(9) Uani 0.829(3) 1 d . . P A 1
H76A H 0.1380 0.1011 0.3213 0.051 Uiso 0.829(3) 1 calc R U P A 1
H76B H 0.1608 0.0874 0.3806 0.051 Uiso 0.829(3) 1 calc R U P A 1
H76C H 0.0854 0.0384 0.3496 0.051 Uiso 0.829(3) 1 calc R U P A 1
C78 C 0.2782(3) -0.0500(2) 0.20323(14) 0.0467(9) Uani 1 1 d . . . . .
H78A H 0.2564 -0.0996 0.2012 0.070 Uiso 0.829(3) 1 calc R U P A 1
H78B H 0.3368 -0.0454 0.1859 0.070 Uiso 0.829(3) 1 calc R U P A 1
H78C H 0.2303 -0.0186 0.1869 0.070 Uiso 0.829(3) 1 calc R U P A 1
H78D H 0.2259 -0.0701 0.1820 0.070 Uiso 0.171(3) 1 calc R U P A 2
H78E H 0.3358 -0.0519 0.1848 0.070 Uiso 0.171(3) 1 calc R U P A 2
H78F H 0.2641 -0.0001 0.2115 0.070 Uiso 0.171(3) 1 calc R U P A 2
C77 C 0.2950(3) -0.0291(2) 0.25758(15) 0.0334(8) Uani 0.829(3) 1 d . . P A 1
H77A H 0.3282 0.0174 0.2595 0.040 Uiso 0.829(3) 1 calc R U P A 1
H77B H 0.3360 -0.0652 0.2752 0.040 Uiso 0.829(3) 1 calc R U P A 1
C2S C 0.2667(2) 0.28647(17) 0.08075(12) 0.0318(7) Uani 1 1 d . . . . .
H2SA H 0.3104 0.2913 0.0537 0.048 Uiso 1 1 calc R U . . .
H2SB H 0.2123 0.2580 0.0684 0.048 Uiso 1 1 calc R U . . .
H2SC H 0.2984 0.2625 0.1101 0.048 Uiso 1 1 calc R U . . .
C1S C -0.2744(3) 0.32216(19) 0.13248(15) 0.0438(9) Uani 1 1 d . . . . .
H1SA H -0.2189 0.3119 0.1550 0.066 Uiso 1 1 calc R U . . .
H1SB H -0.3300 0.3249 0.1525 0.066 Uiso 1 1 calc R U . . .
H1SC H -0.2658 0.3679 0.1152 0.066 Uiso 1 1 calc R U . . .
O4S O -0.2322(3) 0.1477(2) 0.1528(2) 0.0413(11) Uani 0.664(7) 1 d . . P B 2
H4S H -0.1741 0.1464 0.1602 0.062 Uiso 0.664(7) 1 calc R U P B 2
O4SB O -0.2052(7) 0.1431(5) 0.1289(4) 0.0413(11) Uani 0.336(7) 1 d . . P B 3
H4SG H -0.1673 0.1350 0.1064 0.062 Uiso 0.336(7) 1 calc R U P B 3
N1B N 0.2231(12) -0.0866(7) 0.2895(5) 0.0270(7) Uani 0.171(3) 1 d D . P A 2
H1B H 0.2457 -0.1216 0.3162 0.032 Uiso 0.171(3) 1 calc R U P A 2
C75B C 0.2199(15) -0.0148(10) 0.3148(9) 0.0335(9) Uani 0.171(3) 1 d D . P A 2
H75C H 0.1768 -0.0169 0.3428 0.040 Uiso 0.171(3) 1 calc R U P A 2
H75D H 0.1953 0.0213 0.2900 0.040 Uiso 0.171(3) 1 calc R U P A 2
C76B C 0.3186(14) 0.0074(10) 0.3360(7) 0.0338(9) Uani 0.171(3) 1 d . . P A 2
H76D H 0.3645 -0.0030 0.3108 0.051 Uiso 0.171(3) 1 calc R U P A 2
H76E H 0.3350 -0.0193 0.3672 0.051 Uiso 0.171(3) 1 calc R U P A 2
H76F H 0.3191 0.0588 0.3434 0.051 Uiso 0.171(3) 1 calc R U P A 2
C77B C 0.2907(13) -0.0900(10) 0.2485(8) 0.0334(8) Uani 0.171(3) 1 d . . P A 2
H77C H 0.3530 -0.0768 0.2643 0.040 Uiso 0.171(3) 1 calc R U P A 2
H77D H 0.2948 -0.1409 0.2384 0.040 Uiso 0.171(3) 1 calc R U P A 2
C73B C 0.1234(16) -0.1116(12) 0.2697(9) 0.0351(9) Uani 0.171(3) 1 d . . P A 2
H73C H 0.0977 -0.0809 0.2416 0.042 Uiso 0.171(3) 1 calc R U P A 2
H73D H 0.1238 -0.1620 0.2582 0.042 Uiso 0.171(3) 1 calc R U P A 2

loop_
_atom_site_aniso_label
_atom_site_aniso_U_11
_atom_site_aniso_U_22
_atom_site_aniso_U_33
_atom_site_aniso_U_23
_atom_site_aniso_U_13
_atom_site_aniso_U_12
U1 0.01425(5) 0.01358(5) 0.01455(5) 0.00040(3) -0.00036(3) 0.00013(3)
O2 0.0227(9) 0.0211(10) 0.0195(9) -0.0030(7) 0.0022(7) 0.0001(8)
O3 0.0177(9) 0.0193(9) 0.0227(10) 0.0005(7) -0.0032(7) 0.0004(7)
O6 0.0171(9) 0.0209(9) 0.0208(10) 0.0022(7) 0.0010(7) 0.0012(7)
O5 0.0199(9) 0.0169(9) 0.0193(9) 0.0014(7) -0.0014(7) -0.0009(7)
O8 0.0180(9) 0.0164(9) 0.0201(9) 0.0017(7) 0.0028(7) -0.0027(7)
O7 0.0190(9) 0.0155(9) 0.0162(9) 0.0021(7) -0.0003(7) 0.0008(7)
O4 0.0193(9) 0.0154(9) 0.0215(9) 0.0020(7) -0.0018(7) -0.0002(7)
O1 0.0200(9) 0.0216(9) 0.0156(9) -0.0013(7) 0.0004(7) 0.0012(7)
O3S 0.0528(15) 0.0349(13) 0.0359(13) -0.0080(10) -0.0041(11) 0.0094(11)
O2S 0.0330(12) 0.0294(11) 0.0335(12) 0.0018(9) 0.0055(9) -0.0020(9)
O1S 0.0451(14) 0.0400(13) 0.0371(13) -0.0049(10) -0.0034(11) 0.0044(11)
N1 0.0325(16) 0.0255(15) 0.0223(17) 0.0019(12) -0.0036(13) 0.0068(12)
C1 0.0182(12) 0.0180(13) 0.0143(12) -0.0017(10) 0.0005(10) -0.0004(10)
C2 0.0157(12) 0.0161(13) 0.0211(13) 0.0016(10) -0.0054(10) 0.0003(10)
C3 0.0181(12) 0.0189(13) 0.0206(13) -0.0001(10) -0.0032(10) 0.0016(10)
C4 0.0231(14) 0.0192(14) 0.0253(14) -0.0057(11) -0.0028(11) -0.0024(11)
C5 0.0236(14) 0.0218(14) 0.0312(16) -0.0011(12) -0.0010(12) -0.0079(11)
C6 0.0218(14) 0.0249(15) 0.0228(14) 0.0012(11) 0.0009(11) -0.0044(11)
C7 0.0175(13) 0.0213(14) 0.0202(13) 0.0002(11) -0.0031(10) 0.0003(10)
C8 0.0145(12) 0.0234(14) 0.0219(14) -0.0021(11) 0.0000(10) -0.0034(10)
C9 0.0215(13) 0.0245(14) 0.0212(14) -0.0002(11) 0.0008(11) 0.0000(11)
C10 0.0203(13) 0.0213(14) 0.0270(15) -0.0024(11) 0.0021(11) 0.0004(11)
C11 0.0150(12) 0.0266(15) 0.0232(14) -0.0036(11) 0.0021(10) -0.0038(11)
C12 0.0218(14) 0.0256(14) 0.0221(14) -0.0046(11) 0.0053(11) -0.0023(11)
C13 0.0211(13) 0.0233(14) 0.0135(12) -0.0037(10) 0.0040(10) -0.0019(11)
C14 0.0206(14) 0.0254(15) 0.0141(13) -0.0055(10) 0.0013(10) 0.0008(11)
C15 0.0233(13) 0.0226(14) 0.0127(12) -0.0046(10) 0.0046(10) 0.0017(11)
C16 0.0223(13) 0.0210(14) 0.0202(14) -0.0028(10) 0.0012(11) 0.0023(11)
C17 0.0154(12) 0.0214(14) 0.0224(14) -0.0014(11) 0.0003(10) 0.0010(10)
C18 0.0248(14) 0.0185(13) 0.0224(14) 0.0027(11) 0.0023(11) 0.0018(11)
C19 0.0231(13) 0.0175(13) 0.0197(13) -0.0014(10) 0.0013(11) 0.0008(11)
C20 0.0159(12) 0.0206(13) 0.0215(14) 0.0010(10) 0.0004(10) 0.0017(10)
C21 0.0238(14) 0.0190(13) 0.0225(14) 0.0025(11) 0.0006(11) -0.0009(11)
C22 0.0231(14) 0.0199(14) 0.0246(14) -0.0038(11) 0.0010(11) -0.0003(11)
C23 0.0200(13) 0.0194(13) 0.0201(14) 0.0011(10) -0.0002(10) -0.0023(10)
C24 0.0152(12) 0.0174(13) 0.0203(13) 0.0030(10) -0.0014(10) -0.0018(10)
C25 0.0191(13) 0.0246(14) 0.0211(14) 0.0030(11) 0.0004(11) 0.0000(11)
C26 0.0216(14) 0.0279(15) 0.0187(14) 0.0009(11) -0.0055(11) 0.0067(11)
C27 0.0341(16) 0.0308(16) 0.0194(14) 0.0007(12) -0.0070(12) 0.0053(13)
C28 0.048(2) 0.0306(17) 0.0309(17) -0.0079(13) -0.0159(15) 0.0118(15)
C29 0.0376(19) 0.060(2) 0.0331(19) -0.0219(17) -0.0121(15) 0.0259(18)
C30 0.0221(16) 0.073(3) 0.0244(16) -0.0115(16) -0.0032(13) 0.0100(16)
C31 0.0213(14) 0.0452(18) 0.0212(15) -0.0005(13) -0.0030(11) 0.0039(13)
C32 0.0284(15) 0.0287(15) 0.0193(14) 0.0054(11) -0.0024(11) 0.0028(12)
C33 0.0329(16) 0.0225(15) 0.0287(16) 0.0089(12) 0.0004(12) 0.0069(12)
C34 0.0276(15) 0.0212(14) 0.0256(15) 0.0005(11) 0.0021(12) 0.0043(11)
C35 0.0214(13) 0.0189(13) 0.0100(12) -0.0026(9) 0.0010(10) 0.0002(10)
C36 0.0222(13) 0.0221(13) 0.0114(12) -0.0053(10) 0.0023(10) -0.0002(11)
C37 0.0199(13) 0.0260(14) 0.0091(12) -0.0052(10) 0.0016(10) 0.0018(11)
C38 0.0207(13) 0.0247(14) 0.0158(13) -0.0014(10) 0.0005(10) 0.0000(11)
C39 0.0177(12) 0.0187(13) 0.0174(13) -0.0031(10) 0.0011(10) -0.0031(10)
C40 0.0179(12) 0.0194(13) 0.0195(13) -0.0016(10) -0.0006(10) 0.0021(10)
C41 0.0208(13) 0.0199(13) 0.0137(12) -0.0006(10) -0.0007(10) -0.0016(11)
C42 0.0173(13) 0.0186(13) 0.0177(13) -0.0041(10) 0.0012(10) -0.0028(10)
C43 0.0174(13) 0.0224(13) 0.0206(14) -0.0020(11) -0.0014(10) 0.0023(11)
C44 0.0200(13) 0.0240(14) 0.0165(13) 0.0014(10) -0.0034(11) -0.0002(11)
C45 0.0190(13) 0.0144(13) 0.0191(13) -0.0008(9) 0.0009(10) 0.0002(10)
C46 0.0219(14) 0.0213(14) 0.0206(14) -0.0016(10) -0.0015(11) 0.0010(11)
C47 0.0151(13) 0.0212(14) 0.0303(16) -0.0022(11) -0.0003(11) -0.0009(10)
C48 0.0175(13) 0.0189(13) 0.0265(15) 0.0003(11) 0.0069(11) -0.0008(10)
C49 0.0202(13) 0.0141(12) 0.0190(13) 0.0010(10) 0.0031(10) 0.0001(10)
C50 0.0185(13) 0.0129(12) 0.0185(13) 0.0010(9) 0.0013(10) -0.0003(10)
C51 0.0210(13) 0.0155(13) 0.0120(12) -0.0020(9) 0.0018(10) 0.0005(10)
C52 0.0219(13) 0.0182(13) 0.0186(13) 0.0008(10) 0.0042(10) 0.0058(11)
C53 0.0217(13) 0.0216(14) 0.0197(13) 0.0002(11) 0.0040(11) 0.0039(11)
C54 0.0280(15) 0.0302(16) 0.0260(15) -0.0047(12) -0.0005(12) 0.0066(12)
C55 0.0403(18) 0.0399(18) 0.0169(14) -0.0005(12) 0.0023(13) 0.0124(14)
C56 0.0366(17) 0.0359(17) 0.0213(15) 0.0082(12) 0.0128(13) 0.0080(14)
C57 0.0262(15) 0.0230(14) 0.0264(15) 0.0045(11) 0.0079(12) 0.0023(11)
C58 0.0237(14) 0.0222(14) 0.0131(12) -0.0043(10) 0.0042(10) 0.0019(11)
C59 0.0235(14) 0.0250(15) 0.0225(14) -0.0003(11) 0.0018(11) 0.0016(11)
C60 0.0355(17) 0.0307(16) 0.0271(16) 0.0061(12) 0.0026(13) 0.0041(13)
C61 0.0195(13) 0.0254(14) 0.0209(14) -0.0042(11) 0.0033(11) -0.0011(11)
C62 0.0255(14) 0.0276(15) 0.0281(15) -0.0068(12) 0.0039(12) -0.0039(12)
C63 0.0211(14) 0.0260(15) 0.0238(14) -0.0050(11) -0.0013(11) 0.0022(11)
C64 0.0216(14) 0.0324(16) 0.0293(16) -0.0030(12) 0.0042(12) 0.0024(12)
C65 0.0284(15) 0.0270(15) 0.0214(14) 0.0027(11) 0.0031(11) -0.0064(12)
C66 0.0266(14) 0.0208(14) 0.0267(15) 0.0006(11) 0.0020(12) -0.0063(11)
C67 0.0185(13) 0.0212(13) 0.0207(13) -0.0036(11) -0.0034(10) -0.0011(11)
C68 0.0262(14) 0.0229(14) 0.0244(15) -0.0027(11) 0.0009(11) 0.0025(11)
C69 0.0345(16) 0.0285(16) 0.0242(15) 0.0012(12) 0.0038(12) -0.0010(13)
C70 0.0268(15) 0.0375(17) 0.0284(16) -0.0075(13) 0.0069(12) 0.0004(13)
C71 0.0250(15) 0.0311(16) 0.0305(16) -0.0087(13) 0.0011(12) 0.0064(12)
C72 0.0240(14) 0.0215(14) 0.0270(15) -0.0029(11) -0.0023(11) 0.0008(11)
C4S 0.0297(17) 0.046(2) 0.054(2) 0.0022(17) -0.0100(16) -0.0003(15)
C3S 0.050(2) 0.0317(18) 0.0383(19) 0.0017(14) 0.0038(16) 0.0034(15)
C74 0.047(2) 0.069(3) 0.051(2) 0.018(2) 0.0071(18) 0.017(2)
C73 0.038(3) 0.029(2) 0.038(3) -0.0031(17) 0.0013(19) 0.0020(19)
C75 0.040(2) 0.036(2) 0.024(2) 0.0009(16) -0.0080(17) -0.0009(18)
C76 0.048(2) 0.031(2) 0.0216(18) 0.0004(14) -0.0015(16) 0.0011(17)
C78 0.049(2) 0.046(2) 0.047(2) -0.0096(17) 0.0138(17) -0.0151(17)
C77 0.0300(19) 0.0230(17) 0.048(2) -0.0002(16) 0.0048(17) 0.0030(15)
C2S 0.0335(17) 0.0308(16) 0.0316(17) 0.0052(13) 0.0065(13) 0.0052(13)
C1S 0.0345(18) 0.0381(19) 0.059(2) -0.0150(17) 0.0002(17) -0.0022(15)
O4S 0.028(2) 0.0405(17) 0.054(3) -0.001(2) -0.0109(19) 0.0034(16)
O4SB 0.028(2) 0.0405(17) 0.054(3) -0.001(2) -0.0109(19) 0.0034(16)
N1B 0.0325(16) 0.0255(15) 0.0223(17) 0.0019(12) -0.0036(13) 0.0068(12)
C75B 0.040(2) 0.036(2) 0.024(2) 0.0009(16) -0.0080(17) -0.0009(18)
C76B 0.048(2) 0.031(2) 0.0216(18) 0.0004(14) -0.0015(16) 0.0011(17)
C77B 0.0300(19) 0.0230(17) 0.048(2) -0.0002(16) 0.0048(17) 0.0030(15)
C73B 0.038(3) 0.029(2) 0.038(3) -0.0031(17) 0.0013(19) 0.0020(19)

loop_
_atom_type_symbol
_atom_type_description
_atom_type_scat_dispersion_real
_atom_type_scat_dispersion_imag
_atom_type_scat_source
C C 0.0181 0.0091 'International Tables Vol C Tables 4.2.6.8 and 6.1.1.4'
H H 0.0000 0.0000 'International Tables Vol C Tables 4.2.6.8 and 6.1.1.4'
N N 0.0311 0.0180 'International Tables Vol C Tables 4.2.6.8 and 6.1.1.4'
O O 0.0492 0.0322 'International Tables Vol C Tables 4.2.6.8 and 6.1.1.4'
U U -4.3638 13.4090 'International Tables Vol C Tables 4.2.6.8 and 6.1.1.4'

loop_
_geom_angle_atom_site_label_1
_geom_angle_atom_site_label_2
_geom_angle_atom_site_label_3
_geom_angle
O2 U1 O3 88.48(7)
O2 U1 O6 90.76(7)
O2 U1 O5 92.44(7)
O2 U1 O8 92.59(7)
O2 U1 O7 88.87(7)
O2 U1 O4 89.19(7)
O2 U1 O1 179.71(8)
O2 U1 C1 88.24(8)
O2 U1 C35 92.58(8)
O2 U1 C51 91.17(8)
O3 U1 C1 25.84(6)
O3 U1 C35 143.67(7)
O3 U1 C51 94.28(6)
O6 U1 O3 169.92(6)
O6 U1 C1 144.09(6)
O6 U1 C35 26.34(7)
O6 U1 C51 95.79(6)
O5 U1 O3 117.68(6)
O5 U1 O6 52.30(6)
O5 U1 O8 172.58(6)
O5 U1 O7 121.91(6)
O5 U1 O4 66.00(6)
O5 U1 C1 91.87(6)
O5 U1 C35 25.98(7)
O5 U1 C51 147.91(6)
O8 U1 O3 67.91(6)
O8 U1 O6 122.17(6)
O8 U1 O4 119.52(6)
O8 U1 C1 93.73(6)
O8 U1 C35 148.13(7)
O8 U1 C51 26.47(6)
O7 U1 O3 120.40(6)
O7 U1 O6 69.62(6)
O7 U1 O8 52.77(6)
O7 U1 O4 171.93(6)
O7 U1 C1 146.19(6)
O7 U1 C35 95.93(7)
O7 U1 C51 26.31(6)
O4 U1 O3 51.71(6)
O4 U1 O6 118.24(6)
O4 U1 C1 25.87(6)
O4 U1 C35 91.98(7)
O4 U1 C51 145.96(6)
O1 U1 O3 91.23(7)
O1 U1 O6 89.54(7)
O1 U1 O5 87.75(7)
O1 U1 O8 87.24(7)
O1 U1 O7 91.22(7)
O1 U1 O4 90.69(7)
O1 U1 C1 91.53(8)
O1 U1 C35 87.69(7)
O1 U1 C51 88.79(7)
C35 U1 C1 117.85(7)
C51 U1 C1 120.12(7)
C51 U1 C35 121.99(7)
C1 O3 U1 93.99(15)
C35 O6 U1 92.75(15)
C35 O5 U1 96.31(15)
C51 O8 U1 93.29(15)
C51 O7 U1 94.01(15)
C1 O4 U1 95.52(15)
C3S O3S H3S 109.5
C2S O2S H2S 109.5
C1S O1S H1S 109.5
C73 N1 H1 107.5
C75 N1 H1 107.5
C75 N1 C73 113.9(3)
C77 N1 H1 107.5
C77 N1 C73 109.6(3)
C77 N1 C75 110.4(3)
O3 C1 U1 60.17(13)
O3 C1 O4 118.7(2)
O3 C1 C2 120.9(2)
O4 C1 U1 58.61(13)
O4 C1 C2 120.3(2)
C2 C1 U1 176.71(18)
C3 C2 C1 118.3(2)
C3 C2 C7 120.9(2)
C7 C2 C1 120.8(2)
C2 C3 C67 123.2(2)
C4 C3 C2 118.5(2)
C4 C3 C67 118.2(2)
C3 C4 H4 119.5
C5 C4 C3 121.1(3)
C5 C4 H4 119.5
C4 C5 H5 120.1
C6 C5 C4 119.7(3)
C6 C5 H5 120.1
C5 C6 H6 119.2
C5 C6 C7 121.7(3)
C7 C6 H6 119.2
C2 C7 C8 124.3(2)
C6 C7 C2 118.0(2)
C6 C7 C8 117.5(2)
C9 C8 C7 125.2(2)
C9 C8 C66 117.6(3)
C66 C8 C7 117.1(2)
C8 C9 H9 119.7
C10 C9 C8 120.6(3)
C10 C9 H9 119.7
C9 C10 H10 119.1
C9 C10 C11 121.8(3)
C11 C10 H10 119.1
C10 C11 C12 122.4(3)
C65 C11 C10 117.3(3)
C65 C11 C12 120.2(3)
C11 C12 H12A 109.1
C11 C12 H12B 109.1
C11 C12 C13 112.4(2)
H12A C12 H12B 107.8
C13 C12 H12A 109.1
C13 C12 H12B 109.1
C14 C13 C12 120.9(2)
C14 C13 C58 120.4(2)
C58 C13 C12 118.6(2)
C13 C14 C15 119.6(2)
C13 C14 C63 121.6(2)
C15 C14 C63 118.7(2)
C14 C15 C16 119.7(2)
C36 C15 C14 120.0(2)
C36 C15 C16 120.0(2)
C15 C16 H16A 109.0
C15 C16 H16B 109.0
C15 C16 C17 113.0(2)
H16A C16 H16B 107.8
C17 C16 H16A 109.0
C17 C16 H16B 109.0
C18 C17 C16 123.0(2)
C22 C17 C16 120.0(2)
C22 C17 C18 117.0(2)
C17 C18 H18 119.2
C19 C18 C17 121.6(3)
C19 C18 H18 119.2
C18 C19 H19 119.2
C18 C19 C20 121.6(3)
C20 C19 H19 119.2
C19 C20 C21 116.7(2)
C19 C20 C23 123.4(2)
C21 C20 C23 119.9(2)
C20 C21 H21 119.2
C22 C21 C20 121.5(3)
C22 C21 H21 119.2
C17 C22 H22 119.3
C21 C22 C17 121.5(3)
C21 C22 H22 119.3
C24 C23 C20 124.2(2)
C34 C23 C20 117.7(2)
C34 C23 C24 118.1(2)
C23 C24 C25 121.0(2)
C23 C24 C35 121.8(2)
C25 C24 C35 117.2(2)
C24 C25 C26 122.3(2)
C32 C25 C24 118.8(3)
C32 C25 C26 118.8(2)
C27 C26 C25 121.2(3)
C31 C26 C25 119.5(3)
C31 C26 C27 119.2(3)
C26 C27 H27 119.8
C28 C27 C26 120.4(3)
C28 C27 H27 119.8
C27 C28 H28 120.0
C29 C28 C27 120.0(3)
C29 C28 H28 120.0
C28 C29 H29 120.0
C28 C29 C30 120.0(3)
C30 C29 H29 120.0
C29 C30 H30 120.1
C29 C30 C31 119.9(3)
C31 C30 H30 120.1
C26 C31 C30 120.5(3)
C26 C31 H31 119.8
C30 C31 H31 119.8
C25 C32 H32 119.8
C33 C32 C25 120.5(3)
C33 C32 H32 119.8
C32 C33 H33 119.9
C34 C33 C32 120.2(3)
C34 C33 H33 119.9
C23 C34 H34 119.3
C33 C34 C23 121.3(3)
C33 C34 H34 119.3
O6 C35 U1 60.90(13)
O6 C35 C24 120.7(2)
O5 C35 U1 57.71(13)
O5 C35 O6 118.5(2)
O5 C35 C24 120.7(2)
C24 C35 U1 176.94(18)
C15 C36 C37 119.8(2)
C15 C36 C61 119.8(2)
C37 C36 C61 120.4(2)
C36 C37 C38 120.0(2)
C58 C37 C36 120.3(2)
C58 C37 C38 119.5(2)
C37 C38 H38A 109.0
C37 C38 H38B 109.0
C37 C38 C39 113.0(2)
H38A C38 H38B 107.8
C39 C38 H38A 109.0
C39 C38 H38B 109.0
C40 C39 C38 121.8(2)
C44 C39 C38 120.3(2)
C44 C39 C40 117.8(2)
C39 C40 H40 119.5
C41 C40 C39 121.0(2)
C41 C40 H40 119.5
C40 C41 H41 119.4
C40 C41 C42 121.3(2)
C42 C41 H41 119.4
C41 C42 C43 117.9(2)
C41 C42 C45 122.0(2)
C43 C42 C45 120.0(2)
C42 C43 H43 119.8
C44 C43 C42 120.5(2)
C44 C43 H43 119.8
C39 C44 H44 119.3
C43 C44 C39 121.4(2)
C43 C44 H44 119.3
C46 C45 C42 118.0(2)
C46 C45 C50 118.5(2)
C50 C45 C42 123.4(2)
C45 C46 H46 119.5
C47 C46 C45 121.0(3)
C47 C46 H46 119.5
C46 C47 H47 120.0
C48 C47 C46 120.1(3)
C48 C47 H47 120.0
C47 C48 H48 119.4
C47 C48 C49 121.1(3)
C49 C48 H48 119.4
C48 C49 C50 118.7(2)
C48 C49 C52 118.4(2)
C50 C49 C52 122.8(2)
C45 C50 C51 120.0(2)
C49 C50 C45 120.5(2)
C49 C50 C51 119.5(2)
O8 C51 U1 60.24(13)
O8 C51 C50 120.3(2)
O7 C51 U1 59.68(13)
O7 C51 O8 119.9(2)
O7 C51 C50 119.7(2)
C50 C51 U1 178.51(18)
C53 C52 C49 122.1(2)
C53 C52 C57 118.2(3)
C57 C52 C49 119.5(2)
C52 C53 H53 119.3
C52 C53 C54 121.3(3)
C54 C53 H53 119.3
C53 C54 H54 120.2
C55 C54 C53 119.5(3)
C55 C54 H54 120.2
C54 C55 H55 120.1
C56 C55 C54 119.7(3)
C56 C55 H55 120.1
C55 C56 H56 119.6
C55 C56 C57 120.8(3)
C57 C56 H56 119.6
C52 C57 H57 119.8
C56 C57 C52 120.5(3)
C56 C57 H57 119.8
C13 C58 C59 120.4(2)
C37 C58 C13 119.7(2)
C37 C58 C59 119.9(2)
C58 C59 H59A 108.8
C58 C59 H59B 108.8
C58 C59 C60 113.6(2)
H59A C59 H59B 107.7
C60 C59 H59A 108.8
C60 C59 H59B 108.8
C59 C60 H60A 109.5
C59 C60 H60B 109.5
C59 C60 H60C 109.5
H60A C60 H60B 109.5
H60A C60 H60C 109.5
H60B C60 H60C 109.5
C36 C61 H61A 109.3
C36 C61 H61B 109.3
C36 C61 C62 111.4(2)
H61A C61 H61B 108.0
C62 C61 H61A 109.3
C62 C61 H61B 109.3
C61 C62 H62A 109.5
C61 C62 H62B 109.5
C61 C62 H62C 109.5
H62A C62 H62B 109.5
H62A C62 H62C 109.5
H62B C62 H62C 109.5
C14 C63 H63A 109.1
C14 C63 H63B 109.1
C14 C63 C64 112.7(2)
H63A C63 H63B 107.8
C64 C63 H63A 109.1
C64 C63 H63B 109.1
C63 C64 H64A 109.5
C63 C64 H64B 109.5
C63 C64 H64C 109.5
H64A C64 H64B 109.5
H64A C64 H64C 109.5
H64B C64 H64C 109.5
C11 C65 H65 119.3
C66 C65 C11 121.3(3)
C66 C65 H65 119.3
C8 C66 H66 119.3
C65 C66 C8 121.3(3)
C65 C66 H66 119.3
C68 C67 C3 122.4(2)
C72 C67 C3 119.2(2)
C72 C67 C68 118.3(3)
C67 C68 H68 119.8
C69 C68 C67 120.4(3)
C69 C68 H68 119.8
C68 C69 H69 119.9
C70 C69 C68 120.3(3)
C70 C69 H69 119.9
C69 C70 H70 119.9
C69 C70 C71 120.3(3)
C71 C70 H70 119.9
C70 C71 H71 120.1
C70 C71 C72 119.8(3)
C72 C71 H71 120.1
C67 C72 H72 119.5
C71 C72 C67 120.9(3)
C71 C72 H72 119.5
H4SA C4S H4SB 109.5
H4SA C4S H4SC 109.5
H4SB C4S H4SC 109.5
H4SD C4S H4SE 109.5
H4SD C4S H4SF 109.5
H4SE C4S H4SF 109.5
O4S C4S H4SA 109.5
O4S C4S H4SB 109.5
O4S C4S H4SC 109.5
O4SB C4S H4SD 109.5
O4SB C4S H4SE 109.5
O4SB C4S H4SF 109.5
O3S C3S H3SA 109.5
O3S C3S H3SB 109.5
O3S C3S H3SC 109.5
H3SA C3S H3SB 109.5
H3SA C3S H3SC 109.5
H3SB C3S H3SC 109.5
H74A C74 H74B 109.5
H74A C74 H74C 109.5
H74B C74 H74C 109.5
H74D C74 H74E 109.5
H74D C74 H74F 109.5
H74E C74 H74F 109.5
C73 C74 H74A 109.5
C73 C74 H74B 109.5
C73 C74 H74C 109.5
C73B C74 H74D 109.5
C73B C74 H74E 109.5
C73B C74 H74F 109.5
N1 C73 C74 118.2(3)
N1 C73 H73A 107.8
N1 C73 H73B 107.8
C74 C73 H73A 107.8
C74 C73 H73B 107.8
H73A C73 H73B 107.1
N1 C75 H75A 109.0
N1 C75 H75B 109.0
N1 C75 C76 112.7(3)
H75A C75 H75B 107.8
C76 C75 H75A 109.0
C76 C75 H75B 109.0
C75 C76 H76A 109.5
C75 C76 H76B 109.5
C75 C76 H76C 109.5
H76A C76 H76B 109.5
H76A C76 H76C 109.5
H76B C76 H76C 109.5
H78A C78 H78B 109.5
H78A C78 H78C 109.5
H78B C78 H78C 109.5
H78D C78 H78E 109.5
H78D C78 H78F 109.5
H78E C78 H78F 109.5
C77 C78 H78A 109.5
C77 C78 H78B 109.5
C77 C78 H78C 109.5
C77B C78 H78D 109.5
C77B C78 H78E 109.5
C77B C78 H78F 109.5
N1 C77 H77A 109.2
N1 C77 H77B 109.2
C78 C77 N1 112.1(3)
C78 C77 H77A 109.2
C78 C77 H77B 109.2
H77A C77 H77B 107.9
O2S C2S H2SA 109.5
O2S C2S H2SB 109.5
O2S C2S H2SC 109.5
H2SA C2S H2SB 109.5
H2SA C2S H2SC 109.5
H2SB C2S H2SC 109.5
O1S C1S H1SA 109.5
O1S C1S H1SB 109.5
O1S C1S H1SC 109.5
H1SA C1S H1SB 109.5
H1SA C1S H1SC 109.5
H1SB C1S H1SC 109.5
C4S O4S H4S 109.5
C4S O4SB H4SG 109.5
C75B N1B H1B 106.8
C75B N1B C73B 111.4(15)
C77B N1B H1B 106.8
C77B N1B C75B 113.5(16)
C77B N1B C73B 111.1(14)
C73B N1B H1B 106.8
N1B C75B H75C 109.5
N1B C75B H75D 109.5
N1B C75B C76B 110.5(16)
H75C C75B H75D 108.1
C76B C75B H75C 109.5
C76B C75B H75D 109.5
C75B C76B H76D 109.5
C75B C76B H76E 109.5
C75B C76B H76F 109.5
H76D C76B H76E 109.5
H76D C76B H76F 109.5
H76E C76B H76F 109.5
C78 C77B N1B 122.5(14)
C78 C77B H77C 106.7
C78 C77B H77D 106.7
N1B C77B H77C 106.7
N1B C77B H77D 106.7
H77C C77B H77D 106.6
C74 C73B N1B 101.5(14)
C74 C73B H73C 111.5
C74 C73B H73D 111.5
N1B C73B H73C 111.5
N1B C73B H73D 111.5
H73C C73B H73D 109.3

loop_
_geom_bond_atom_site_label_1
_geom_bond_atom_site_label_2
_geom_bond_distance
U1 O2 1.7792(18)
U1 O3 2.5161(18)
U1 O6 2.5121(18)
U1 O5 2.4423(17)
U1 O8 2.4779(18)
U1 O7 2.4660(17)
U1 O4 2.4814(18)
U1 O1 1.7827(17)
U1 C1 2.893(3)
U1 C35 2.872(3)
U1 C51 2.850(3)
O3 C1 1.264(3)
O6 C35 1.276(3)
O5 C35 1.266(3)
O8 C51 1.272(3)
O7 C51 1.266(3)
O4 C1 1.268(3)
O3S H3S 0.8400
O3S C3S 1.406(4)
O2S H2S 0.8400
O2S C2S 1.429(4)
O1S H1S 0.8400
O1S C1S 1.401(4)
N1 H1 1.0000
N1 C73 1.523(5)
N1 C75 1.513(5)
N1 C77 1.507(5)
C1 C2 1.500(4)
C2 C3 1.408(4)
C2 C7 1.410(4)
C3 C4 1.398(4)
C3 C67 1.487(4)
C4 H4 0.9500
C4 C5 1.382(4)
C5 H5 0.9500
C5 C6 1.380(4)
C6 H6 0.9500
C6 C7 1.397(4)
C7 C8 1.494(4)
C8 C9 1.395(4)
C8 C66 1.400(4)
C9 H9 0.9500
C9 C10 1.392(4)
C10 H10 0.9500
C10 C11 1.395(4)
C11 C12 1.521(4)
C11 C65 1.393(4)
C12 H12A 0.9900
C12 H12B 0.9900
C12 C13 1.524(4)
C13 C14 1.403(4)
C13 C58 1.405(4)
C14 C15 1.411(4)
C14 C63 1.520(4)
C15 C16 1.523(4)
C15 C36 1.403(4)
C16 H16A 0.9900
C16 H16B 0.9900
C16 C17 1.531(4)
C17 C18 1.396(4)
C17 C22 1.391(4)
C18 H18 0.9500
C18 C19 1.382(4)
C19 H19 0.9500
C19 C20 1.398(4)
C20 C21 1.399(4)
C20 C23 1.501(4)
C21 H21 0.9500
C21 C22 1.387(4)
C22 H22 0.9500
C23 C24 1.403(4)
C23 C34 1.403(4)
C24 C25 1.411(4)
C24 C35 1.496(4)
C25 C26 1.495(4)
C25 C32 1.397(4)
C26 C27 1.395(4)
C26 C31 1.387(4)
C27 H27 0.9500
C27 C28 1.386(4)
C28 H28 0.9500
C28 C29 1.386(5)
C29 H29 0.9500
C29 C30 1.387(5)
C30 H30 0.9500
C30 C31 1.390(5)
C31 H31 0.9500
C32 H32 0.9500
C32 C33 1.386(4)
C33 H33 0.9500
C33 C34 1.380(4)
C34 H34 0.9500
C36 C37 1.406(4)
C36 C61 1.520(4)
C37 C38 1.519(4)
C37 C58 1.401(4)
C38 H38A 0.9900
C38 H38B 0.9900
C38 C39 1.526(3)
C39 C40 1.396(4)
C39 C44 1.394(4)
C40 H40 0.9500
C40 C41 1.388(4)
C41 H41 0.9500
C41 C42 1.391(4)
C42 C43 1.405(4)
C42 C45 1.494(4)
C43 H43 0.9500
C43 C44 1.389(4)
C44 H44 0.9500
C45 C46 1.399(4)
C45 C50 1.413(4)
C46 H46 0.9500
C46 C47 1.387(4)
C47 H47 0.9500
C47 C48 1.384(4)
C48 H48 0.9500
C48 C49 1.396(4)
C49 C50 1.412(4)
C49 C52 1.494(4)
C50 C51 1.504(4)
C52 C53 1.392(4)
C52 C57 1.399(4)
C53 H53 0.9500
C53 C54 1.394(4)
C54 H54 0.9500
C54 C55 1.389(4)
C55 H55 0.9500
C55 C56 1.379(5)
C56 H56 0.9500
C56 C57 1.387(4)
C57 H57 0.9500
C58 C59 1.517(4)
C59 H59A 0.9900
C59 H59B 0.9900
C59 C60 1.543(4)
C60 H60A 0.9800
C60 H60B 0.9800
C60 H60C 0.9800
C61 H61A 0.9900
C61 H61B 0.9900
C61 C62 1.534(4)
C62 H62A 0.9800
C62 H62B 0.9800
C62 H62C 0.9800
C63 H63A 0.9900
C63 H63B 0.9900
C63 C64 1.540(4)
C64 H64A 0.9800
C64 H64B 0.9800
C64 H64C 0.9800
C65 H65 0.9500
C65 C66 1.385(4)
C66 H66 0.9500
C67 C68 1.402(4)
C67 C72 1.395(4)
C68 H68 0.9500
C68 C69 1.387(4)
C69 H69 0.9500
C69 C70 1.378(4)
C70 H70 0.9500
C70 C71 1.380(4)
C71 H71 0.9500
C71 C72 1.389(4)
C72 H72 0.9500
C4S H4SA 0.9800
C4S H4SB 0.9800
C4S H4SC 0.9800
C4S H4SD 0.9800
C4S H4SE 0.9800
C4S H4SF 0.9800
C4S O4S 1.385(6)
C4S O4SB 1.432(10)
C3S H3SA 0.9800
C3S H3SB 0.9800
C3S H3SC 0.9800
C74 H74A 0.9800
C74 H74B 0.9800
C74 H74C 0.9800
C74 H74D 0.9800
C74 H74E 0.9800
C74 H74F 0.9800
C74 C73 1.524(6)
C74 C73B 1.48(2)
C73 H73A 0.9900
C73 H73B 0.9900
C75 H75A 0.9900
C75 H75B 0.9900
C75 C76 1.527(6)
C76 H76A 0.9800
C76 H76B 0.9800
C76 H76C 0.9800
C78 H78A 0.9800
C78 H78B 0.9800
C78 H78C 0.9800
C78 H78D 0.9800
C78 H78E 0.9800
C78 H78F 0.9800
C78 C77 1.491(5)
C78 C77B 1.412(19)
C77 H77A 0.9900
C77 H77B 0.9900
C2S H2SA 0.9800
C2S H2SB 0.9800
C2S H2SC 0.9800
C1S H1SA 0.9800
C1S H1SB 0.9800
C1S H1SC 0.9800
O4S H4S 0.8400
O4SB H4SG 0.8400
N1B H1B 1.0000
N1B C75B 1.501(17)
N1B C77B 1.49(2)
N1B C73B 1.56(3)
C75B H75C 0.9900
C75B H75D 0.9900
C75B C76B 1.54(3)
C76B H76D 0.9800
C76B H76E 0.9800
C76B H76F 0.9800
C77B H77C 0.9900
C77B H77D 0.9900
C73B H73C 0.9900
C73B H73D 0.9900

loop_
_geom_hbond_atom_site_label_D
_geom_hbond_atom_site_label_H
_geom_hbond_atom_site_label_A
_geom_hbond_distance_DH
_geom_hbond_distance_HA
_geom_hbond_distance_DA
_geom_hbond_angle_DHA
_geom_hbond_site_symmetry_A
O3S H3S O2S 0.84 1.95 2.787(3) 170.7 2_545
O2S H2S O6 0.84 2.04 2.855(3) 164.5 .
O1S H1S O4S 0.84 1.95 2.774(5) 164.7 .
O1S H1S O4SB 0.84 1.88 2.716(9) 172.3 .
N1 H1 O3 1.00 1.86 2.860(3) 173.3 .
O4S H4S O4 0.84 2.01 2.825(4) 162.5 .
N1B H1B O6 1.00 2.41 3.166(15) 131.4 2_545
